data_4304864
loop_
_publ_author_name
'Qiuwen Wang'
'Li Xiang'
'Haibin Song'
'Guofu Zi'

_publ_section_title
;
Synthesis of Amidolanthanides with New Chiral Biaryl-Based NNO Ligands and
Their Use as Catalysts for Enantioselective Hydroamination/Cyclization
;
_journal_name_full 'Inorganic Chemistry'
_journal_page_first 4319
_journal_page_last 4328
_journal_paper_doi 10.1021/ic702461f
_journal_volume 47
_journal_year 2008
_chemical_formula_moiety 'C53.50 H72 N6 O2 Si4 Sm2'
_chemical_formula_sum 'C53.5 H72 N6 O2 Si4 Sm2'
_chemical_formula_weight 1244.23
_chemical_name_systematic
; 
 ? 
;
_space_group_IT_number 5
_symmetry_cell_setting monoclinic
_symmetry_space_group_name_Hall 'C 2y'
_symmetry_space_group_name_H-M 'C 1 2 1'
_atom_sites_solution_hydrogens geom
_atom_sites_solution_primary direct
_atom_sites_solution_secondary difmap
_audit_creation_method SHELXL-97
_cell_angle_alpha 90.00
_cell_angle_beta 98.219(8)
_cell_angle_gamma 90.00
_cell_formula_units_Z 4
_cell_length_a 22.0865(18)
_cell_length_b 13.0993(12)
_cell_length_c 20.2350(15)
_cell_measurement_reflns_used 7180
_cell_measurement_temperature 113(2)
_cell_measurement_theta_max 25.0
_cell_measurement_theta_min 2.8
_cell_volume 5794.2(8)
_computing_cell_refinement CrystalClear
_computing_data_collection CrystalClear
_computing_data_reduction CrystalClear
_computing_publication_material 'CrystalStructure 3.7.0'
_computing_structure_refinement 'SHELXL-97 (Sheldrick, 1997)'
_computing_structure_solution 'SHELXS-97 (Sheldrick, 1990)'
_diffrn_ambient_temperature 113(2)
_diffrn_detector_area_resol_mean 7.31
_diffrn_measured_fraction_theta_full 0.991
_diffrn_measured_fraction_theta_max 0.991
_diffrn_measurement_device_type 'Rigaku Saturn'
_diffrn_measurement_method \w
_diffrn_radiation_monochromator confocal
_diffrn_radiation_source 'rotating anode'
_diffrn_radiation_type MoK\a
_diffrn_radiation_wavelength 0.71070
_diffrn_reflns_av_R_equivalents 0.0622
_diffrn_reflns_av_sigmaI/netI 0.1016
_diffrn_reflns_limit_h_max 27
_diffrn_reflns_limit_h_min -26
_diffrn_reflns_limit_k_max 16
_diffrn_reflns_limit_k_min -16
_diffrn_reflns_limit_l_max 24
_diffrn_reflns_limit_l_min -24
_diffrn_reflns_number 24842
_diffrn_reflns_theta_full 26.00
_diffrn_reflns_theta_max 26.00
_diffrn_reflns_theta_min 1.81
_diffrn_standards_decay_% 0
_diffrn_standards_interval_count 0
_diffrn_standards_interval_time 0
_diffrn_standards_number 0
_exptl_absorpt_coefficient_mu 2.132
_exptl_absorpt_correction_T_max 0.6287
_exptl_absorpt_correction_T_min 0.5867
_exptl_absorpt_correction_type multi-scan
_exptl_absorpt_process_details crystalclear
_exptl_crystal_colour yellow
_exptl_crystal_density_diffrn 1.426
_exptl_crystal_density_method 'not measured'
_exptl_crystal_description block
_exptl_crystal_F_000 2524
_exptl_crystal_size_max 0.28
_exptl_crystal_size_mid 0.26
_exptl_crystal_size_min 0.24
_refine_diff_density_max 0.592
_refine_diff_density_min -0.858
_refine_diff_density_rms 0.082
_refine_ls_abs_structure_details 'Flack H D (1983), Acta Cryst. A39, 876-881'
_refine_ls_abs_structure_Flack 0.025(7)
_refine_ls_extinction_method none
_refine_ls_goodness_of_fit_ref 0.779
_refine_ls_hydrogen_treatment constr
_refine_ls_matrix_type full
_refine_ls_number_parameters 644
_refine_ls_number_reflns 11152
_refine_ls_number_restraints 55
_refine_ls_restrained_S_all 0.783
_refine_ls_R_factor_all 0.0363
_refine_ls_R_factor_gt 0.0294
_refine_ls_shift/su_max 0.005
_refine_ls_shift/su_mean 0.000
_refine_ls_structure_factor_coef Fsqd
_refine_ls_weighting_details 'calc w=1/[\s^2^(Fo^2^)+(0.0000P)^2^+0.0000P] where P=(Fo^2^+2Fc^2^)/3'
_refine_ls_weighting_scheme calc
_refine_ls_wR_factor_gt 0.0461
_refine_ls_wR_factor_ref 0.0484
_reflns_number_gt 9177
_reflns_number_total 11152
_reflns_threshold_expression >2sigma(I)
_cod_data_source_file ic702461f-file003_2.cif
_cod_data_source_block compound6
_cod_original_formula_sum 'C53.50 H72 N6 O2 Si4 Sm2'
_cod_database_code 4304864

loop_
_symmetry_equiv_pos_as_xyz
'x, y, z'
'-x, y, -z'
'x+1/2, y+1/2, z'
'-x+1/2, y+1/2, -z'

loop_
_atom_site_label
_atom_site_type_symbol
_atom_site_fract_x
_atom_site_fract_y
_atom_site_fract_z
_atom_site_U_iso_or_equiv
_atom_site_adp_type
_atom_site_occupancy
_atom_site_symmetry_multiplicity
_atom_site_calc_flag
_atom_site_refinement_flags
_atom_site_disorder_assembly
_atom_site_disorder_group
Sm1 Sm 0.744724(10) 0.30518(2) 0.827517(10) 0.02043(6) Uani 1 1 d . . .
Sm2 Sm 0.624850(11) 0.44950(2) 0.717012(11) 0.02700(7) Uani 1 1 d . . .
Si1 Si 0.88253(6) 0.43844(15) 0.85048(6) 0.0316(4) Uani 1 1 d . . .
Si2 Si 0.85038(6) 0.29053(15) 0.95841(6) 0.0365(4) Uani 1 1 d . . .
Si3 Si 0.58120(6) 0.64904(13) 0.62071(7) 0.0312(4) Uani 1 1 d . . .
Si4 Si 0.60606(6) 0.69766(13) 0.76997(7) 0.0312(4) Uani 1 1 d . . .
O1 O 0.65606(12) 0.4177(2) 0.82548(13) 0.0164(8) Uani 1 1 d . . .
N1 N 0.65880(16) 0.1731(3) 0.82486(17) 0.0192(9) Uani 1 1 d . . .
O2 O 0.73052(12) 0.3926(3) 0.73145(14) 0.0267(9) Uani 1 1 d . . .
C50 C 0.5530(2) 0.6494(5) 0.8285(3) 0.0526(18) Uani 1 1 d . . .
H50A H 0.5109 0.6495 0.8054 0.079 Uiso 1 1 calc R . .
H50B H 0.5559 0.6940 0.8677 0.079 Uiso 1 1 calc R . .
H50C H 0.5647 0.5798 0.8427 0.079 Uiso 1 1 calc R . .
C6 C 0.62019(19) 0.2959(5) 0.9797(2) 0.0233(11) Uani 1 1 d . . .
C34 C 0.5629(2) 0.2638(4) 0.6233(2) 0.0326(14) Uani 1 1 d . . .
H34 H 0.5559 0.2067 0.5943 0.039 Uiso 1 1 calc R . .
C9 C 0.5946(2) 0.1907(4) 0.8208(2) 0.0200(11) Uani 1 1 d . . .
N3 N 0.61964(15) 0.2891(4) 0.64729(16) 0.0250(10) Uani 1 1 d . . .
N4 N 0.52075(17) 0.3992(3) 0.68523(18) 0.0248(10) Uani 1 1 d . . .
C13 C 0.51196(18) 0.2958(4) 0.8520(2) 0.0211(10) Uani 1 1 d . . .
C49 C 0.5846(2) 0.8329(4) 0.7502(2) 0.0411(17) Uani 1 1 d . . .
H49A H 0.6152 0.8643 0.7261 0.062 Uiso 1 1 calc R . .
H49B H 0.5827 0.8704 0.7917 0.062 Uiso 1 1 calc R . .
H49C H 0.5445 0.8351 0.7223 0.062 Uiso 1 1 calc R . .
C20 C 0.7351(2) 0.3634(5) 0.6150(2) 0.0287(14) Uani 1 1 d U . .
C1 C 0.61721(18) 0.3221(4) 0.9118(2) 0.0176(11) Uani 1 1 d . . .
C15 C 0.6783(2) 0.0803(4) 0.81914(19) 0.0253(12) Uani 1 1 d . . .
H15 H 0.6506 0.0253 0.8206 0.030 Uiso 1 1 calc R . .
C8 C 0.57375(19) 0.2705(3) 0.8601(2) 0.0166(11) Uani 1 1 d . . .
C17 C 0.7685(2) -0.0339(5) 0.8055(2) 0.0342(13) Uani 1 1 d . . .
H17 H 0.7509 -0.0996 0.8087 0.041 Uiso 1 1 calc R . .
N6 N 0.60450(15) 0.6177(3) 0.70298(16) 0.0239(10) Uani 1 1 d . . .
C24 C 0.7560(2) 0.5048(6) 0.5447(3) 0.047(2) Uani 1 1 d . . .
H24 H 0.7605 0.5319 0.5022 0.056 Uiso 1 1 calc R . .
C4 C 0.6909(2) 0.4371(5) 1.0083(2) 0.0360(14) Uani 1 1 d . . .
H4 H 0.7143 0.4778 1.0416 0.043 Uiso 1 1 calc R . .
N5 N 0.83571(16) 0.3522(3) 0.88313(17) 0.0268(11) Uani 1 1 d . . .
C14 C 0.4890(2) 0.3829(4) 0.8911(2) 0.0325(14) Uani 1 1 d . . .
H14A H 0.5026 0.3727 0.9389 0.049 Uiso 1 1 calc R . .
H14B H 0.4442 0.3848 0.8828 0.049 Uiso 1 1 calc R . .
H14C H 0.5053 0.4477 0.8769 0.049 Uiso 1 1 calc R . .
C12 C 0.4712(2) 0.2431(4) 0.8061(2) 0.0263(12) Uani 1 1 d . . .
H12 H 0.4292 0.2616 0.7997 0.032 Uiso 1 1 calc R . .
C3 C 0.69077(19) 0.4596(4) 0.94025(19) 0.0272(12) Uani 1 1 d . . .
H3 H 0.7158 0.5127 0.9271 0.033 Uiso 1 1 calc R . .
C36 C 0.44947(19) 0.3083(5) 0.6159(2) 0.0358(12) Uani 1 1 d . . .
H36 H 0.4317 0.2599 0.5839 0.043 Uiso 1 1 calc R . .
C10 C 0.55282(19) 0.1378(4) 0.7760(2) 0.0225(11) Uani 1 1 d . . .
H10 H 0.5662 0.0843 0.7499 0.027 Uiso 1 1 calc R . .
C38 C 0.46399(19) 0.4348(4) 0.6905(2) 0.0266(12) Uani 1 1 d . . .
H38 H 0.4558 0.4890 0.7191 0.032 Uiso 1 1 calc R . .
N2 N 0.77914(17) 0.1377(3) 0.80349(17) 0.0228(10) Uani 1 1 d . . .
C45 C 0.5898(2) 0.5339(4) 0.5676(2) 0.0339(14) Uani 1 1 d . . .
H45A H 0.6305 0.5040 0.5804 0.051 Uiso 1 1 calc R . .
H45B H 0.5851 0.5541 0.5205 0.051 Uiso 1 1 calc R . .
H45C H 0.5585 0.4834 0.5741 0.051 Uiso 1 1 calc R . .
C42 C 0.7796(2) 0.2149(4) 0.9685(2) 0.0284(13) Uani 1 1 d . . .
H42A H 0.7451 0.2616 0.9694 0.043 Uiso 1 1 calc R . .
H42B H 0.7866 0.1762 1.0103 0.043 Uiso 1 1 calc R . .
H42C H 0.7703 0.1675 0.9309 0.043 Uiso 1 1 calc R . .
C22 C 0.7563(2) 0.5298(5) 0.6629(2) 0.0371(15) Uani 1 1 d . . .
H22 H 0.7609 0.5743 0.7004 0.045 Uiso 1 1 calc R . .
C28 C 0.6669(2) 0.2162(4) 0.6386(2) 0.0290(13) Uani 1 1 d . . .
C21 C 0.74169(19) 0.4275(4) 0.6700(2) 0.0259(13) Uani 1 1 d . . .
C7 C 0.5873(2) 0.2053(4) 1.0005(2) 0.0279(13) Uani 1 1 d . . .
H7A H 0.5468 0.2010 0.9736 0.042 Uiso 1 1 calc R . .
H7B H 0.5827 0.2115 1.0478 0.042 Uiso 1 1 calc R . .
H7C H 0.6107 0.1435 0.9938 0.042 Uiso 1 1 calc R . .
C41 C 0.95940(19) 0.4610(5) 0.9015(2) 0.0448(16) Uani 1 1 d . . .
H41A H 0.9539 0.4915 0.9444 0.067 Uiso 1 1 calc R . .
H41B H 0.9833 0.5074 0.8773 0.067 Uiso 1 1 calc R . .
H41C H 0.9811 0.3959 0.9092 0.067 Uiso 1 1 calc R . .
C2 C 0.65354(19) 0.4031(4) 0.8926(2) 0.0211(11) Uani 1 1 d . . .
C29 C 0.6575(2) 0.1132(4) 0.6480(2) 0.0348(14) Uani 1 1 d . . .
H29 H 0.6188 0.0900 0.6573 0.042 Uiso 1 1 calc R . .
C47 C 0.4984(2) 0.6878(4) 0.6040(2) 0.0365(14) Uani 1 1 d . . .
H47A H 0.4726 0.6307 0.6142 0.055 Uiso 1 1 calc R . .
H47B H 0.4878 0.7067 0.5569 0.055 Uiso 1 1 calc R . .
H47C H 0.4915 0.7464 0.6322 0.055 Uiso 1 1 calc R . .
C5 C 0.6569(2) 0.3557(4) 1.0270(2) 0.0251(12) Uani 1 1 d . . .
H5 H 0.6586 0.3400 1.0730 0.030 Uiso 1 1 calc R . .
C35 C 0.5118(2) 0.3203(4) 0.6401(2) 0.0288(13) Uani 1 1 d . . .
C40 C 0.8420(2) 0.5633(5) 0.8388(2) 0.0415(16) Uani 1 1 d . . .
H40A H 0.8008 0.5526 0.8145 0.062 Uiso 1 1 calc R . .
H40B H 0.8648 0.6093 0.8132 0.062 Uiso 1 1 calc R . .
H40C H 0.8390 0.5936 0.8825 0.062 Uiso 1 1 calc R . .
C11 C 0.4907(2) 0.1639(4) 0.7694(2) 0.0297(13) Uani 1 1 d . . .
H11 H 0.4618 0.1266 0.7395 0.036 Uiso 1 1 calc R . .
C30 C 0.7044(2) 0.0430(5) 0.6439(2) 0.0403(15) Uani 1 1 d . . .
H30 H 0.6976 -0.0280 0.6492 0.048 Uiso 1 1 calc R . .
C32 C 0.7715(2) 0.1821(5) 0.6227(2) 0.0333(15) Uani 1 1 d . . .
C16 C 0.7390(2) 0.0587(4) 0.8109(2) 0.0231(12) Uani 1 1 d . . .
C37 C 0.4191(2) 0.3818(4) 0.6483(3) 0.0421(16) Uani 1 1 d . . .
H37 H 0.3762 0.3936 0.6429 0.051 Uiso 1 1 calc R . .
C18 C 0.8278(2) -0.0145(5) 0.7948(2) 0.0412(16) Uani 1 1 d . . .
H18 H 0.8587 -0.0631 0.7894 0.049 Uiso 1 1 calc R . .
C31 C 0.7610(3) 0.0779(5) 0.6321(2) 0.0453(18) Uani 1 1 d . . .
H31 H 0.7932 0.0305 0.6303 0.054 Uiso 1 1 calc R . .
C26 C 0.7284(2) 0.3347(5) 0.4895(2) 0.049(2) Uani 1 1 d . . .
H26A H 0.6867 0.3076 0.4861 0.074 Uiso 1 1 calc R . .
H26B H 0.7576 0.2780 0.4934 0.074 Uiso 1 1 calc R . .
H26C H 0.7326 0.3748 0.4495 0.074 Uiso 1 1 calc R . .
C23 C 0.7640(2) 0.5661(5) 0.6000(2) 0.0431(17) Uani 1 1 d . . .
H23 H 0.7752 0.6355 0.5953 0.052 Uiso 1 1 calc R . .
C25 C 0.7413(2) 0.4028(5) 0.5513(2) 0.0317(15) Uani 1 1 d . . .
C48 C 0.6858(2) 0.6981(4) 0.8177(2) 0.0425(15) Uani 1 1 d . . .
H48A H 0.6939 0.6325 0.8406 0.064 Uiso 1 1 calc R . .
H48B H 0.6895 0.7533 0.8507 0.064 Uiso 1 1 calc R . .
H48C H 0.7154 0.7087 0.7867 0.064 Uiso 1 1 calc R . .
C44 C 0.8655(2) 0.3815(4) 1.0314(2) 0.0483(18) Uani 1 1 d . . .
H44A H 0.9038 0.4184 1.0293 0.072 Uiso 1 1 calc R . .
H44B H 0.8689 0.3429 1.0733 0.072 Uiso 1 1 calc R . .
H44C H 0.8317 0.4304 1.0296 0.072 Uiso 1 1 calc R . .
C19 C 0.8328(2) 0.0914(5) 0.7937(2) 0.0366(14) Uani 1 1 d . . .
H19 H 0.8688 0.1271 0.7870 0.044 Uiso 1 1 calc R . .
C33 C 0.8350(2) 0.2148(5) 0.6118(2) 0.0504(19) Uani 1 1 d . . .
H33A H 0.8579 0.2381 0.6543 0.076 Uiso 1 1 calc R . .
H33B H 0.8320 0.2707 0.5793 0.076 Uiso 1 1 calc R . .
H33C H 0.8564 0.1569 0.5950 0.076 Uiso 1 1 calc R . .
C46 C 0.6294(2) 0.7524(5) 0.5901(2) 0.0554(19) Uani 1 1 d . . .
H46A H 0.6211 0.8175 0.6110 0.083 Uiso 1 1 calc R . .
H46B H 0.6194 0.7586 0.5414 0.083 Uiso 1 1 calc R . .
H46C H 0.6728 0.7352 0.6018 0.083 Uiso 1 1 calc R . .
C43 C 0.9142(2) 0.1946(5) 0.9617(3) 0.059(2) Uani 1 1 d . . .
H43A H 0.9064 0.1492 0.9229 0.089 Uiso 1 1 calc R . .
H43B H 0.9162 0.1542 1.0027 0.089 Uiso 1 1 calc R . .
H43C H 0.9531 0.2304 0.9611 0.089 Uiso 1 1 calc R . .
C27 C 0.7237(2) 0.2523(5) 0.6252(2) 0.0311(15) Uani 1 1 d . . .
C39 C 0.8980(2) 0.3917(4) 0.7656(2) 0.0394(16) Uani 1 1 d . . .
H39A H 0.9211 0.3276 0.7710 0.059 Uiso 1 1 calc R . .
H39B H 0.9219 0.4431 0.7454 0.059 Uiso 1 1 calc R . .
H39C H 0.8591 0.3803 0.7367 0.059 Uiso 1 1 calc R . .
C51 C -0.0669(5) 0.4711(10) 0.5490(6) 0.101(6) Uani 0.50 1 d PDU . .
H51A H -0.1050 0.4545 0.5222 0.151 Uiso 0.50 1 d PR . .
H51B H -0.0564 0.4185 0.5817 0.151 Uiso 0.50 1 d PR . .
H51C H -0.0706 0.5351 0.5712 0.151 Uiso 0.50 1 d PR . .
C52 C -0.0185(3) 0.4804(5) 0.5052(3) 0.063(5) Uani 0.50 1 d PGDU . .
C53 C -0.0314(3) 0.4626(7) 0.4369(4) 0.081(5) Uani 0.50 1 d PGDU . .
H53A H -0.0721 0.4440 0.4174 0.097 Uiso 0.50 1 d PR . .
C54 C 0.0145(4) 0.4718(7) 0.3969(3) 0.090(5) Uani 0.50 1 d PGDU . .
H54A H 0.0055 0.4595 0.3498 0.108 Uiso 0.50 1 d PR . .
C55 C 0.0734(4) 0.4987(7) 0.4252(4) 0.036(3) Uani 0.50 1 d PGDU . .
H55A H 0.1051 0.5051 0.3976 0.043 Uiso 0.50 1 d PR . .
C56 C 0.0864(3) 0.5165(7) 0.4935(4) 0.070(4) Uani 0.50 1 d PGDU . .
H56A H 0.1270 0.5352 0.5130 0.084 Uiso 0.50 1 d PR . .
C57 C 0.0405(4) 0.5074(6) 0.5335(3) 0.051(4) Uani 0.50 1 d PGDU . .
H57A H 0.0494 0.5197 0.5806 0.061 Uiso 0.50 1 d PR . .

loop_
_atom_site_aniso_label
_atom_site_aniso_U_11
_atom_site_aniso_U_22
_atom_site_aniso_U_33
_atom_site_aniso_U_23
_atom_site_aniso_U_13
_atom_site_aniso_U_12
Sm1 0.01424(13) 0.03175(15) 0.01510(12) 0.00019(13) 0.00143(9) -0.00395(14)
Sm2 0.01520(13) 0.05119(19) 0.01420(12) -0.00528(14) 0.00065(10) 0.00354(15)
Si1 0.0184(7) 0.0531(12) 0.0217(7) 0.0093(8) -0.0030(5) -0.0114(8)
Si2 0.0237(8) 0.0635(13) 0.0200(7) 0.0132(8) -0.0051(6) -0.0134(9)
Si3 0.0236(8) 0.0519(12) 0.0190(7) -0.0007(7) 0.0064(6) -0.0082(8)
Si4 0.0260(8) 0.0448(11) 0.0234(8) -0.0062(7) 0.0060(6) -0.0098(8)
O1 0.0192(17) 0.020(2) 0.0104(15) 0.0032(13) 0.0045(13) -0.0051(15)
N1 0.016(2) 0.017(2) 0.024(2) 0.0010(19) 0.0034(17) 0.0054(19)
O2 0.0141(18) 0.056(3) 0.0113(16) 0.0018(16) 0.0041(13) -0.0008(17)
C50 0.065(4) 0.048(5) 0.052(4) -0.007(3) 0.034(3) -0.013(4)
C6 0.020(2) 0.030(3) 0.023(2) -0.005(3) 0.013(2) 0.003(3)
C34 0.033(3) 0.045(4) 0.020(3) 0.000(2) 0.002(2) 0.017(3)
C9 0.020(3) 0.025(3) 0.016(2) 0.004(2) 0.004(2) -0.003(2)
N3 0.013(2) 0.044(3) 0.0190(19) 0.001(2) 0.0033(16) 0.006(2)
N4 0.018(2) 0.035(3) 0.023(2) 0.009(2) 0.0080(18) 0.002(2)
C13 0.015(2) 0.022(3) 0.028(2) 0.005(3) 0.0088(19) -0.001(3)
C49 0.038(3) 0.051(5) 0.033(3) -0.006(3) -0.001(2) -0.003(3)
C20 0.005(3) 0.061(4) 0.022(3) 0.006(3) 0.007(2) 0.010(3)
C1 0.014(2) 0.020(3) 0.019(2) -0.004(2) 0.0055(19) 0.002(2)
C15 0.033(3) 0.030(3) 0.012(2) 0.001(2) 0.000(2) -0.004(3)
C8 0.015(3) 0.021(3) 0.015(2) 0.0059(19) 0.0066(19) -0.001(2)
C17 0.044(3) 0.036(4) 0.022(3) 0.007(3) 0.003(2) 0.004(3)
N6 0.017(2) 0.040(3) 0.014(2) -0.0010(19) 0.0005(16) -0.005(2)
C24 0.018(3) 0.106(6) 0.017(3) 0.011(3) 0.008(2) -0.010(4)
C4 0.039(3) 0.052(4) 0.016(2) -0.004(3) 0.001(2) -0.014(3)
N5 0.020(2) 0.042(3) 0.018(2) 0.011(2) 0.0012(17) -0.012(2)
C14 0.019(3) 0.032(4) 0.049(3) 0.014(3) 0.015(2) 0.004(2)
C12 0.015(3) 0.029(3) 0.035(3) 0.012(2) 0.001(2) -0.001(2)
C3 0.034(3) 0.029(3) 0.019(2) -0.004(2) 0.005(2) -0.016(3)
C36 0.019(3) 0.040(3) 0.046(3) -0.008(3) -0.006(2) 0.005(3)
C10 0.020(3) 0.022(3) 0.026(3) -0.001(2) 0.005(2) -0.003(2)
C38 0.022(3) 0.022(3) 0.036(3) 0.005(2) 0.007(2) 0.006(2)
N2 0.020(2) 0.028(3) 0.022(2) 0.0009(19) 0.0076(17) 0.010(2)
C45 0.034(3) 0.050(4) 0.018(3) 0.002(3) 0.002(2) 0.003(3)
C42 0.032(3) 0.037(4) 0.015(3) 0.008(2) 0.001(2) -0.004(3)
C22 0.018(3) 0.069(5) 0.023(3) 0.002(3) -0.002(2) -0.012(3)
C28 0.029(3) 0.047(4) 0.010(2) -0.004(2) -0.001(2) 0.017(3)
C21 0.007(2) 0.056(4) 0.015(2) 0.004(3) 0.0022(19) 0.001(2)
C7 0.029(3) 0.029(3) 0.028(3) 0.004(2) 0.012(2) 0.003(3)
C41 0.026(3) 0.064(5) 0.040(3) 0.015(3) -0.009(2) -0.018(3)
C2 0.019(3) 0.023(3) 0.023(3) -0.003(2) 0.007(2) 0.000(2)
C29 0.039(3) 0.046(4) 0.022(3) 0.001(3) 0.013(2) 0.013(3)
C47 0.038(3) 0.042(4) 0.030(3) 0.000(3) 0.003(2) 0.006(3)
C5 0.033(3) 0.034(3) 0.010(2) 0.004(2) 0.010(2) 0.001(3)
C35 0.021(3) 0.044(4) 0.021(2) 0.000(3) 0.002(2) 0.011(3)
C40 0.029(3) 0.058(5) 0.036(3) 0.009(3) 0.000(3) -0.013(3)
C11 0.021(3) 0.037(4) 0.030(3) 0.004(3) 0.001(2) -0.013(3)
C30 0.051(4) 0.048(4) 0.021(3) 0.008(3) 0.005(3) 0.026(3)
C32 0.026(3) 0.057(5) 0.016(3) -0.003(3) 0.000(2) 0.016(3)
C16 0.026(3) 0.028(3) 0.017(2) 0.001(2) 0.008(2) 0.013(2)
C37 0.013(3) 0.062(5) 0.050(4) 0.004(3) 0.001(3) 0.011(3)
C18 0.039(3) 0.062(5) 0.022(3) 0.002(3) 0.001(2) 0.034(3)
C31 0.041(4) 0.081(6) 0.013(3) -0.006(3) 0.001(2) 0.038(4)
C26 0.038(3) 0.099(6) 0.012(2) 0.000(3) 0.003(2) 0.030(3)
C23 0.024(3) 0.077(5) 0.027(3) 0.013(3) 0.000(2) -0.015(3)
C25 0.014(3) 0.071(5) 0.012(3) 0.001(3) 0.006(2) 0.012(3)
C48 0.051(4) 0.041(4) 0.032(3) -0.012(3) -0.004(3) -0.006(3)
C44 0.048(4) 0.074(5) 0.019(3) 0.009(3) -0.007(2) -0.030(3)
C19 0.027(3) 0.060(4) 0.024(3) 0.005(3) 0.009(2) 0.009(3)
C33 0.023(3) 0.098(6) 0.029(3) -0.007(3) 0.001(2) 0.034(3)
C46 0.055(4) 0.072(5) 0.044(4) -0.002(3) 0.024(3) -0.022(4)
C43 0.025(3) 0.098(6) 0.051(4) 0.032(4) -0.010(3) 0.004(4)
C27 0.022(3) 0.061(4) 0.010(2) -0.002(3) 0.003(2) 0.022(3)
C39 0.023(3) 0.065(5) 0.033(3) 0.006(3) 0.012(2) -0.010(3)
C51 0.088(9) 0.073(10) 0.147(10) 0.025(9) 0.034(8) 0.017(8)
C52 0.041(8) 0.050(7) 0.099(8) -0.003(7) 0.010(7) 0.005(5)
C53 0.067(8) 0.083(9) 0.083(8) -0.005(8) -0.029(6) 0.025(7)
C54 0.104(8) 0.084(9) 0.071(7) 0.024(7) -0.026(7) -0.030(8)
C55 0.037(6) 0.030(6) 0.041(6) 0.014(5) 0.010(5) 0.011(5)
C56 0.036(6) 0.105(9) 0.068(7) -0.009(7) 0.003(6) -0.003(6)
C57 0.047(7) 0.062(8) 0.038(6) -0.012(6) -0.008(5) -0.017(6)

loop_
_atom_type_symbol
_atom_type_description
_atom_type_scat_dispersion_real
_atom_type_scat_dispersion_imag
_atom_type_scat_source
C C 0.0033 0.0016 'International Tables Vol C Tables 4.2.6.8 and 6.1.1.4'
H H 0.0000 0.0000 'International Tables Vol C Tables 4.2.6.8 and 6.1.1.4'
N N 0.0061 0.0033 'International Tables Vol C Tables 4.2.6.8 and 6.1.1.4'
O O 0.0106 0.0060 'International Tables Vol C Tables 4.2.6.8 and 6.1.1.4'
Si Si 0.0817 0.0704 'International Tables Vol C Tables 4.2.6.8 and 6.1.1.4'
Sm Sm -0.1638 3.4418 'International Tables Vol C Tables 4.2.6.8 and 6.1.1.4'

loop_
_geom_angle_atom_site_label_1
_geom_angle_atom_site_label_2
_geom_angle_atom_site_label_3
_geom_angle
_geom_angle_site_symmetry_1
_geom_angle_site_symmetry_3
_geom_angle_publ_flag
O2 Sm1 N5 107.40(12) . . ?
O2 Sm1 N2 107.55(12) . . ?
N5 Sm1 N2 93.78(14) . . ?
O2 Sm1 O1 70.42(10) . . ?
N5 Sm1 O1 120.01(12) . . ?
N2 Sm1 O1 145.60(11) . . ?
O2 Sm1 N1 108.39(11) . . ?
N5 Sm1 N1 143.43(12) . . ?
N2 Sm1 N1 68.47(13) . . ?
O1 Sm1 N1 79.49(10) . . ?
O2 Sm1 C2 98.62(12) . . ?
N5 Sm1 C2 106.54(13) . . ?
N2 Sm1 C2 140.22(13) . . ?
O1 Sm1 C2 28.81(10) . . ?
N1 Sm1 C2 75.19(13) . . ?
O2 Sm1 Si2 136.64(8) . . ?
N5 Sm1 Si2 29.25(9) . . ?
N2 Sm1 Si2 84.28(9) . . ?
O1 Sm1 Si2 121.66(7) . . ?
N1 Sm1 Si2 114.66(8) . . ?
C2 Sm1 Si2 96.95(9) . . ?
O2 Sm1 Sm2 38.78(7) . . ?
N5 Sm1 Sm2 132.05(10) . . ?
N2 Sm1 Sm2 124.18(8) . . ?
O1 Sm1 Sm2 35.52(6) . . ?
N1 Sm1 Sm2 82.49(8) . . ?
C2 Sm1 Sm2 64.07(9) . . ?
Si2 Sm1 Sm2 151.36(4) . . ?
O1 Sm2 N6 109.39(12) . . ?
O1 Sm2 N4 111.18(11) . . ?
N6 Sm2 N4 93.93(13) . . ?
O1 Sm2 O2 70.71(9) . . ?
N6 Sm2 O2 119.02(12) . . ?
N4 Sm2 O2 145.01(13) . . ?
O1 Sm2 N3 112.04(11) . . ?
N6 Sm2 N3 138.54(12) . . ?
N4 Sm2 N3 69.82(13) . . ?
O2 Sm2 N3 77.17(11) . . ?
O1 Sm2 C21 98.03(11) . . ?
N6 Sm2 C21 103.12(14) . . ?
N4 Sm2 C21 138.94(14) . . ?
O2 Sm2 C21 28.41(10) . . ?
N3 Sm2 C21 72.80(13) . . ?
O1 Sm2 Si3 138.01(8) . . ?
N6 Sm2 Si3 28.63(9) . . ?
N4 Sm2 Si3 82.62(10) . . ?
O2 Sm2 Si3 120.39(8) . . ?
N3 Sm2 Si3 109.95(9) . . ?
C21 Sm2 Si3 94.78(11) . . ?
O1 Sm2 Si4 84.57(8) . . ?
N6 Sm2 Si4 24.97(9) . . ?
N4 Sm2 Si4 100.87(11) . . ?
O2 Sm2 Si4 113.97(8) . . ?
N3 Sm2 Si4 162.84(8) . . ?
C21 Sm2 Si4 110.33(12) . . ?
Si3 Sm2 Si4 53.52(4) . . ?
O1 Sm2 Sm1 39.31(7) . . ?
N6 Sm2 Sm1 132.98(8) . . ?
N4 Sm2 Sm1 126.53(10) . . ?
O2 Sm2 Sm1 35.30(7) . . ?
N3 Sm2 Sm1 83.38(8) . . ?
C21 Sm2 Sm1 63.62(9) . . ?
Si3 Sm2 Sm1 150.84(3) . . ?
Si4 Sm2 Sm1 113.35(2) . . ?
N5 Si1 C40 108.6(2) . . ?
N5 Si1 C41 115.9(2) . . ?
C40 Si1 C41 108.2(3) . . ?
N5 Si1 C39 109.3(2) . . ?
C40 Si1 C39 108.3(2) . . ?
C41 Si1 C39 106.4(2) . . ?
N5 Si2 C43 113.1(2) . . ?
N5 Si2 C42 106.82(19) . . ?
C43 Si2 C42 105.9(3) . . ?
N5 Si2 C44 112.8(2) . . ?
C43 Si2 C44 110.2(3) . . ?
C42 Si2 C44 107.7(2) . . ?
N5 Si2 Sm1 39.78(12) . . ?
C43 Si2 Sm1 120.70(18) . . ?
C42 Si2 Sm1 67.20(14) . . ?
C44 Si2 Sm1 128.38(18) . . ?
N6 Si3 C45 108.8(2) . . ?
N6 Si3 C46 112.7(2) . . ?
C45 Si3 C46 106.3(2) . . ?
N6 Si3 C47 112.76(19) . . ?
C45 Si3 C47 106.8(2) . . ?
C46 Si3 C47 109.1(3) . . ?
N6 Si3 Sm2 38.99(14) . . ?
C45 Si3 Sm2 70.06(15) . . ?
C46 Si3 Sm2 129.03(19) . . ?
C47 Si3 Sm2 120.75(18) . . ?
N6 Si4 C49 115.9(2) . . ?
N6 Si4 C48 108.7(2) . . ?
C49 Si4 C48 107.4(2) . . ?
N6 Si4 C50 110.4(2) . . ?
C49 Si4 C50 106.9(2) . . ?
C48 Si4 C50 107.3(2) . . ?
N6 Si4 Sm2 33.91(13) . . ?
C49 Si4 Sm2 149.71(16) . . ?
C48 Si4 Sm2 90.97(18) . . ?
C50 Si4 Sm2 89.57(19) . . ?
C2 O1 Sm2 159.8(3) . . ?
C2 O1 Sm1 92.6(2) . . ?
Sm2 O1 Sm1 105.17(11) . . ?
C15 N1 C9 119.0(4) . . ?
C15 N1 Sm1 112.2(3) . . ?
C9 N1 Sm1 128.2(3) . . ?
C21 O2 Sm1 158.6(3) . . ?
C21 O2 Sm2 94.7(2) . . ?
Sm1 O2 Sm2 105.93(11) . . ?
Si4 C50 H50A 109.5 . . ?
Si4 C50 H50B 109.5 . . ?
H50A C50 H50B 109.5 . . ?
Si4 C50 H50C 109.5 . . ?
H50A C50 H50C 109.5 . . ?
H50B C50 H50C 109.5 . . ?
C5 C6 C1 118.1(5) . . ?
C5 C6 C7 120.9(4) . . ?
C1 C6 C7 121.0(5) . . ?
N3 C34 C35 121.5(5) . . ?
N3 C34 H34 119.2 . . ?
C35 C34 H34 119.2 . . ?
C10 C9 N1 121.4(4) . . ?
C10 C9 C8 119.6(4) . . ?
N1 C9 C8 118.8(4) . . ?
C34 N3 C28 117.0(5) . . ?
C34 N3 Sm2 112.3(3) . . ?
C28 N3 Sm2 130.0(3) . . ?
C38 N4 C35 105.3(4) . . ?
C38 N4 Sm2 138.5(3) . . ?
C35 N4 Sm2 115.3(3) . . ?
C12 C13 C8 119.6(5) . . ?
C12 C13 C14 119.5(4) . . ?
C8 C13 C14 120.9(4) . . ?
Si4 C49 H49A 109.5 . . ?
Si4 C49 H49B 109.5 . . ?
H49A C49 H49B 109.5 . . ?
Si4 C49 H49C 109.5 . . ?
H49A C49 H49C 109.5 . . ?
H49B C49 H49C 109.5 . . ?
C21 C20 C25 119.9(6) . . ?
C21 C20 C27 118.7(5) . . ?
C25 C20 C27 121.4(5) . . ?
C6 C1 C2 120.0(4) . . ?
C6 C1 C8 120.9(4) . . ?
C2 C1 C8 119.0(4) . . ?
N1 C15 C16 122.3(5) . . ?
N1 C15 H15 118.9 . . ?
C16 C15 H15 118.9 . . ?
C13 C8 C9 119.8(4) . . ?
C13 C8 C1 120.1(4) . . ?
C9 C8 C1 120.0(4) . . ?
C18 C17 C16 108.6(5) . . ?
C18 C17 H17 125.7 . . ?
C16 C17 H17 125.7 . . ?
Si4 N6 Si3 126.2(3) . . ?
Si4 N6 Sm2 121.11(18) . . ?
Si3 N6 Sm2 112.38(19) . . ?
C23 C24 C25 119.5(5) . . ?
C23 C24 H24 120.2 . . ?
C25 C24 H24 120.2 . . ?
C5 C4 C3 120.0(4) . . ?
C5 C4 H4 120.0 . . ?
C3 C4 H4 120.0 . . ?
Si2 N5 Si1 127.0(2) . . ?
Si2 N5 Sm1 110.98(18) . . ?
Si1 N5 Sm1 122.04(18) . . ?
C13 C14 H14A 109.5 . . ?
C13 C14 H14B 109.5 . . ?
H14A C14 H14B 109.5 . . ?
C13 C14 H14C 109.5 . . ?
H14A C14 H14C 109.5 . . ?
H14B C14 H14C 109.5 . . ?
C11 C12 C13 120.9(4) . . ?
C11 C12 H12 119.6 . . ?
C13 C12 H12 119.6 . . ?
C2 C3 C4 119.1(5) . . ?
C2 C3 H3 120.5 . . ?
C4 C3 H3 120.5 . . ?
C37 C36 C35 105.9(5) . . ?
C37 C36 H36 127.1 . . ?
C35 C36 H36 127.1 . . ?
C9 C10 C11 119.5(4) . . ?
C9 C10 H10 120.2 . . ?
C11 C10 H10 120.2 . . ?
N4 C38 C37 111.4(4) . . ?
N4 C38 H38 124.3 . . ?
C37 C38 H38 124.3 . . ?
C19 N2 C16 105.4(4) . . ?
C19 N2 Sm1 137.8(4) . . ?
C16 N2 Sm1 115.8(3) . . ?
Si3 C45 H45A 109.5 . . ?
Si3 C45 H45B 109.5 . . ?
H45A C45 H45B 109.5 . . ?
Si3 C45 H45C 109.5 . . ?
H45A C45 H45C 109.5 . . ?
H45B C45 H45C 109.5 . . ?
Si2 C42 H42A 109.5 . . ?
Si2 C42 H42B 109.5 . . ?
H42A C42 H42B 109.5 . . ?
Si2 C42 H42C 109.5 . . ?
H42A C42 H42C 109.5 . . ?
H42B C42 H42C 109.5 . . ?
C21 C22 C23 118.9(5) . . ?
C21 C22 H22 120.5 . . ?
C23 C22 H22 120.5 . . ?
C29 C28 C27 120.8(5) . . ?
C29 C28 N3 120.2(5) . . ?
C27 C28 N3 118.9(5) . . ?
O2 C21 C20 120.8(5) . . ?
O2 C21 C22 119.1(5) . . ?
C20 C21 C22 120.0(5) . . ?
O2 C21 Sm2 56.84(19) . . ?
C20 C21 Sm2 109.2(3) . . ?
C22 C21 Sm2 99.7(3) . . ?
C6 C7 H7A 109.5 . . ?
C6 C7 H7B 109.5 . . ?
H7A C7 H7B 109.5 . . ?
C6 C7 H7C 109.5 . . ?
H7A C7 H7C 109.5 . . ?
H7B C7 H7C 109.5 . . ?
Si1 C41 H41A 109.5 . . ?
Si1 C41 H41B 109.5 . . ?
H41A C41 H41B 109.5 . . ?
Si1 C41 H41C 109.5 . . ?
H41A C41 H41C 109.5 . . ?
H41B C41 H41C 109.5 . . ?
O1 C2 C3 120.4(4) . . ?
O1 C2 C1 118.5(4) . . ?
C3 C2 C1 120.7(4) . . ?
O1 C2 Sm1 58.63(19) . . ?
C3 C2 Sm1 99.9(3) . . ?
C1 C2 Sm1 104.7(3) . . ?
C28 C29 C30 120.5(5) . . ?
C28 C29 H29 119.8 . . ?
C30 C29 H29 119.8 . . ?
Si3 C47 H47A 109.5 . . ?
Si3 C47 H47B 109.5 . . ?
H47A C47 H47B 109.5 . . ?
Si3 C47 H47C 109.5 . . ?
H47A C47 H47C 109.5 . . ?
H47B C47 H47C 109.5 . . ?
C4 C5 C6 121.9(4) . . ?
C4 C5 H5 119.1 . . ?
C6 C5 H5 119.1 . . ?
N4 C35 C36 110.9(4) . . ?
N4 C35 C34 120.3(4) . . ?
C36 C35 C34 128.9(5) . . ?
Si1 C40 H40A 109.5 . . ?
Si1 C40 H40B 109.5 . . ?
H40A C40 H40B 109.5 . . ?
Si1 C40 H40C 109.5 . . ?
H40A C40 H40C 109.5 . . ?
H40B C40 H40C 109.5 . . ?
C12 C11 C10 120.6(5) . . ?
C12 C11 H11 119.7 . . ?
C10 C11 H11 119.7 . . ?
C31 C30 C29 119.2(6) . . ?
C31 C30 H30 120.4 . . ?
C29 C30 H30 120.4 . . ?
C31 C32 C27 119.5(5) . . ?
C31 C32 C33 118.1(5) . . ?
C27 C32 C33 122.4(6) . . ?
N2 C16 C17 109.2(4) . . ?
N2 C16 C15 120.0(4) . . ?
C17 C16 C15 130.8(5) . . ?
C36 C37 C38 106.5(4) . . ?
C36 C37 H37 126.8 . . ?
C38 C37 H37 126.8 . . ?
C17 C18 C19 105.3(5) . . ?
C17 C18 H18 127.3 . . ?
C19 C18 H18 127.3 . . ?
C30 C31 C32 121.2(5) . . ?
C30 C31 H31 119.4 . . ?
C32 C31 H31 119.4 . . ?
C25 C26 H26A 109.5 . . ?
C25 C26 H26B 109.5 . . ?
H26A C26 H26B 109.5 . . ?
C25 C26 H26C 109.5 . . ?
H26A C26 H26C 109.5 . . ?
H26B C26 H26C 109.5 . . ?
C24 C23 C22 122.0(6) . . ?
C24 C23 H23 119.0 . . ?
C22 C23 H23 119.0 . . ?
C24 C25 C20 119.6(5) . . ?
C24 C25 C26 120.2(5) . . ?
C20 C25 C26 120.1(6) . . ?
Si4 C48 H48A 109.5 . . ?
Si4 C48 H48B 109.5 . . ?
H48A C48 H48B 109.5 . . ?
Si4 C48 H48C 109.5 . . ?
H48A C48 H48C 109.5 . . ?
H48B C48 H48C 109.5 . . ?
Si2 C44 H44A 109.5 . . ?
Si2 C44 H44B 109.5 . . ?
H44A C44 H44B 109.5 . . ?
Si2 C44 H44C 109.5 . . ?
H44A C44 H44C 109.5 . . ?
H44B C44 H44C 109.5 . . ?
N2 C19 C18 111.6(5) . . ?
N2 C19 H19 124.2 . . ?
C18 C19 H19 124.2 . . ?
C32 C33 H33A 109.5 . . ?
C32 C33 H33B 109.5 . . ?
H33A C33 H33B 109.5 . . ?
C32 C33 H33C 109.5 . . ?
H33A C33 H33C 109.5 . . ?
H33B C33 H33C 109.5 . . ?
Si3 C46 H46A 109.5 . . ?
Si3 C46 H46B 109.5 . . ?
H46A C46 H46B 109.5 . . ?
Si3 C46 H46C 109.5 . . ?
H46A C46 H46C 109.5 . . ?
H46B C46 H46C 109.5 . . ?
Si2 C43 H43A 109.5 . . ?
Si2 C43 H43B 109.5 . . ?
H43A C43 H43B 109.5 . . ?
Si2 C43 H43C 109.5 . . ?
H43A C43 H43C 109.5 . . ?
H43B C43 H43C 109.5 . . ?
C28 C27 C32 118.8(6) . . ?
C28 C27 C20 121.8(5) . . ?
C32 C27 C20 119.3(5) . . ?
Si1 C39 H39A 109.5 . . ?
Si1 C39 H39B 109.5 . . ?
H39A C39 H39B 109.5 . . ?
Si1 C39 H39C 109.5 . . ?
H39A C39 H39C 109.5 . . ?
H39B C39 H39C 109.5 . . ?
C55 C51 C56 102.5(12) 2_556 2_556 ?
C55 C51 C54 69.6(18) 2_556 2_556 ?
C56 C51 C54 140.0(10) 2_556 2_556 ?
C55 C51 C52 132.4(14) 2_556 . ?
C56 C51 C52 73.7(9) 2_556 . ?
C54 C51 C52 83.5(7) 2_556 . ?
C55 C51 C57 132.5(8) 2_556 2_556 ?
C56 C51 C57 45.9(7) 2_556 2_556 ?
C54 C51 C57 110.0(9) 2_556 2_556 ?
C52 C51 C57 28.5(4) . 2_556 ?
C55 C51 H51A 107.1 2_556 . ?
C56 C51 H51A 57.2 2_556 . ?
C54 C51 H51A 162.5 2_556 . ?
C52 C51 H51A 109.2 . . ?
C57 C51 H51A 85.1 2_556 . ?
C55 C51 H51B 84.8 2_556 . ?
C56 C51 H51B 166.1 2_556 . ?
C54 C51 H51B 53.6 2_556 . ?
C52 C51 H51B 110.3 . . ?
C57 C51 H51B 135.1 2_556 . ?
H51A C51 H51B 109.5 . . ?
C55 C51 H51C 28.1 2_556 . ?
C56 C51 H51C 80.7 2_556 . ?
C54 C51 H51C 76.1 2_556 . ?
C52 C51 H51C 108.9 . . ?
C57 C51 H51C 104.4 2_556 . ?
H51A C51 H51C 109.5 . . ?
H51B C51 H51C 109.5 . . ?
C52 C52 C57 101.1(13) 2_556 2_556 ?
C52 C52 C53 80.1(8) 2_556 . ?
C57 C52 C53 38.6(7) 2_556 . ?
C52 C52 C57 41.0(7) 2_556 . ?
C57 C52 C57 126.6(7) 2_556 . ?
C53 C52 C57 120.0 . . ?
C52 C52 C51 157.0(9) 2_556 . ?
C57 C52 C51 101.5(9) 2_556 . ?
C53 C52 C51 121.0(4) . . ?
C57 C52 C51 119.0(4) . . ?
C52 C52 C53 65.3(10) 2_556 2_556 ?
C57 C52 C53 161.6(10) 2_556 2_556 ?
C53 C52 C53 140.4(5) . 2_556 ?
C57 C52 C53 35.1(5) . 2_556 ?
C51 C52 C53 91.8(7) . 2_556 ?
C52 C52 C56 158.5(9) 2_556 2_556 ?
C57 C52 C56 61.1(7) 2_556 2_556 ?
C53 C52 C56 90.3(8) . 2_556 ?
C57 C52 C56 138.9(6) . 2_556 ?
C51 C52 C56 41.3(7) . 2_556 ?
C53 C52 C56 128.6(9) 2_556 2_556 ?
C52 C52 C54 109.4(13) 2_556 2_556 ?
C57 C52 C54 144.0(10) 2_556 2_556 ?
C53 C52 C54 164.0(4) . 2_556 ?
C57 C52 C54 72.3(7) . 2_556 ?
C51 C52 C54 47.9(7) . 2_556 ?
C53 C52 C54 44.6(4) 2_556 2_556 ?
C56 C52 C54 84.6(6) 2_556 2_556 ?
C52 C52 C55 148.5(14) 2_556 2_556 ?
C57 C52 C55 104.5(10) 2_556 2_556 ?
C53 C52 C55 131.3(8) . 2_556 ?
C57 C52 C55 107.8(7) . 2_556 ?
C51 C52 C55 14.3(4) . 2_556 ?
C53 C52 C55 85.5(6) 2_556 2_556 ?
C56 C52 C55 43.8(3) 2_556 2_556 ?
C54 C52 C55 40.9(3) 2_556 2_556 ?
C57 C53 C52 41.1(8) 2_556 . ?
C57 C53 C54 126.4(7) 2_556 . ?
C52 C53 C54 120.0 . . ?
C57 C53 C52 65.1(7) 2_556 2_556 ?
C52 C53 C52 34.7(5) . 2_556 ?
C54 C53 C52 85.8(5) . 2_556 ?
C57 C53 H53A 99.2 2_556 . ?
C52 C53 H53A 120.0 . . ?
C54 C53 H53A 120.0 . . ?
C52 C53 H53A 153.7 2_556 . ?
C55 C54 C53 120.0 . . ?
C55 C54 C51 26.7(6) . 2_556 ?
C53 C54 C51 97.4(6) . 2_556 ?
C55 C54 C52 70.6(4) . 2_556 ?
C53 C54 C52 49.6(4) . 2_556 ?
C51 C54 C52 48.6(5) 2_556 2_556 ?
C55 C54 H54A 120.0 . . ?
C53 C54 H54A 120.0 . . ?
C51 C54 H54A 139.9 2_556 . ?
C52 C54 H54A 168.7 2_556 . ?
C51 C55 C54 83.7(12) 2_556 . ?
C51 C55 C56 49.6(13) 2_556 . ?
C54 C55 C56 120.0 . . ?
C51 C55 C52 33.3(13) 2_556 2_556 ?
C54 C55 C52 68.5(3) . 2_556 ?
C56 C55 C52 51.7(3) . 2_556 ?
C51 C55 H55A 139.3 2_556 . ?
C54 C55 H55A 120.0 . . ?
C56 C55 H55A 120.0 . . ?
C52 C55 H55A 170.6 2_556 . ?
C51 C56 C57 100.0(8) 2_556 . ?
C51 C56 C55 28.0(9) 2_556 . ?
C57 C56 C55 120.0 . . ?
C51 C56 C52 65.0(7) 2_556 2_556 ?
C57 C56 C52 35.8(4) . 2_556 ?
C55 C56 C52 84.5(4) . 2_556 ?
C51 C56 H56A 135.2 2_556 . ?
C57 C56 H56A 120.0 . . ?
C55 C56 H56A 120.0 . . ?
C52 C56 H56A 154.9 2_556 . ?
C53 C57 C52 100.2(8) 2_556 2_556 ?
C53 C57 C56 135.0(10) 2_556 . ?
C52 C57 C56 83.1(8) 2_556 . ?
C53 C57 C52 79.7(10) 2_556 . ?
C52 C57 C52 37.9(8) 2_556 . ?
C56 C57 C52 120.0 . . ?
C53 C57 C51 123.8(7) 2_556 2_556 ?
C52 C57 C51 50.0(6) 2_556 2_556 ?
C56 C57 C51 34.1(5) . 2_556 ?
C52 C57 C51 87.8(4) . 2_556 ?
C53 C57 H57A 58.0 2_556 . ?
C52 C57 H57A 155.3 2_556 . ?
C56 C57 H57A 120.0 . . ?
C52 C57 H57A 120.0 . . ?
C51 C57 H57A 150.1 2_556 . ?

loop_
_geom_bond_atom_site_label_1
_geom_bond_atom_site_label_2
_geom_bond_distance
_geom_bond_site_symmetry_2
_geom_bond_publ_flag
Sm1 O2 2.239(3) . ?
Sm1 N5 2.245(3) . ?
Sm1 N2 2.394(4) . ?
Sm1 O1 2.446(3) . ?
Sm1 N1 2.563(4) . ?
Sm1 C2 2.862(4) . ?
Sm1 Si2 3.2757(13) . ?
Sm1 Sm2 3.7270(4) . ?
Sm2 O1 2.244(3) . ?
Sm2 N6 2.259(4) . ?
Sm2 N4 2.390(4) . ?
Sm2 O2 2.427(3) . ?
Sm2 N3 2.524(4) . ?
Sm2 C21 2.890(4) . ?
Sm2 Si3 3.3199(17) . ?
Sm2 Si4 3.4663(17) . ?
Si1 N5 1.725(4) . ?
Si1 C40 1.864(6) . ?
Si1 C41 1.880(4) . ?
Si1 C39 1.899(4) . ?
Si2 N5 1.714(4) . ?
Si2 C43 1.882(6) . ?
Si2 C42 1.887(5) . ?
Si2 C44 1.891(5) . ?
Si3 N6 1.720(4) . ?
Si3 C45 1.878(5) . ?
Si3 C46 1.882(5) . ?
Si3 C47 1.883(5) . ?
Si4 N6 1.709(4) . ?
Si4 C49 1.862(6) . ?
Si4 C48 1.883(5) . ?
Si4 C50 1.890(5) . ?
O1 C2 1.381(5) . ?
N1 C15 1.301(6) . ?
N1 C9 1.428(5) . ?
O2 C21 1.380(5) . ?
C50 H50A 0.9800 . ?
C50 H50B 0.9800 . ?
C50 H50C 0.9800 . ?
C6 C5 1.401(6) . ?
C6 C1 1.409(5) . ?
C6 C7 1.483(7) . ?
C34 N3 1.319(5) . ?
C34 C35 1.430(6) . ?
C34 H34 0.9500 . ?
C9 C10 1.382(6) . ?
C9 C8 1.429(6) . ?
N3 C28 1.444(6) . ?
N4 C38 1.356(5) . ?
N4 C35 1.374(6) . ?
C13 C12 1.382(6) . ?
C13 C8 1.391(5) . ?
C13 C14 1.518(6) . ?
C49 H49A 0.9800 . ?
C49 H49B 0.9800 . ?
C49 H49C 0.9800 . ?
C20 C21 1.385(7) . ?
C20 C25 1.414(6) . ?
C20 C27 1.495(7) . ?
C1 C2 1.418(6) . ?
C1 C8 1.478(6) . ?
C15 C16 1.402(6) . ?
C15 H15 0.9500 . ?
C17 C18 1.381(6) . ?
C17 C16 1.390(7) . ?
C17 H17 0.9500 . ?
C24 C23 1.367(7) . ?
C24 C25 1.387(8) . ?
C24 H24 0.9500 . ?
C4 C5 1.387(6) . ?
C4 C3 1.409(5) . ?
C4 H4 0.9500 . ?
C14 H14A 0.9800 . ?
C14 H14B 0.9800 . ?
C14 H14C 0.9800 . ?
C12 C11 1.380(6) . ?
C12 H12 0.9500 . ?
C3 C2 1.388(6) . ?
C3 H3 0.9500 . ?
C36 C37 1.390(7) . ?
C36 C35 1.403(6) . ?
C36 H36 0.9500 . ?
C10 C11 1.401(6) . ?
C10 H10 0.9500 . ?
C38 C37 1.397(6) . ?
C38 H38 0.9500 . ?
N2 C19 1.370(5) . ?
N2 C16 1.385(6) . ?
C45 H45A 0.9800 . ?
C45 H45B 0.9800 . ?
C45 H45C 0.9800 . ?
C42 H42A 0.9800 . ?
C42 H42B 0.9800 . ?
C42 H42C 0.9800 . ?
C22 C21 1.391(8) . ?
C22 C23 1.391(6) . ?
C22 H22 0.9500 . ?
C28 C29 1.383(7) . ?
C28 C27 1.404(7) . ?
C7 H7A 0.9800 . ?
C7 H7B 0.9800 . ?
C7 H7C 0.9800 . ?
C41 H41A 0.9800 . ?
C41 H41B 0.9800 . ?
C41 H41C 0.9800 . ?
C29 C30 1.397(6) . ?
C29 H29 0.9500 . ?
C47 H47A 0.9800 . ?
C47 H47B 0.9800 . ?
C47 H47C 0.9800 . ?
C5 H5 0.9500 . ?
C40 H40A 0.9800 . ?
C40 H40B 0.9800 . ?
C40 H40C 0.9800 . ?
C11 H11 0.9500 . ?
C30 C31 1.383(7) . ?
C30 H30 0.9500 . ?
C32 C31 1.402(8) . ?
C32 C27 1.406(7) . ?
C32 C33 1.513(7) . ?
C37 H37 0.9500 . ?
C18 C19 1.392(7) . ?
C18 H18 0.9500 . ?
C31 H31 0.9500 . ?
C26 C25 1.529(7) . ?
C26 H26A 0.9800 . ?
C26 H26B 0.9800 . ?
C26 H26C 0.9800 . ?
C23 H23 0.9500 . ?
C48 H48A 0.9800 . ?
C48 H48B 0.9800 . ?
C48 H48C 0.9800 . ?
C44 H44A 0.9800 . ?
C44 H44B 0.9800 . ?
C44 H44C 0.9800 . ?
C19 H19 0.9500 . ?
C33 H33A 0.9800 . ?
C33 H33B 0.9800 . ?
C33 H33C 0.9800 . ?
C46 H46A 0.9800 . ?
C46 H46B 0.9800 . ?
C46 H46C 0.9800 . ?
C43 H43A 0.9800 . ?
C43 H43B 0.9800 . ?
C43 H43C 0.9800 . ?
C39 H39A 0.9800 . ?
C39 H39B 0.9800 . ?
C39 H39C 0.9800 . ?
C51 C55 0.667(15) 2_556 ?
C51 C56 1.084(19) 2_556 ?
C51 C54 1.47(2) 2_556 ?
C51 C52 1.489(8) . ?
C51 C57 1.906(17) 2_556 ?
C51 H51A 0.9600 . ?
C51 H51B 0.9599 . ?
C51 H51C 0.9599 . ?
C52 C52 0.870(13) 2_556 ?
C52 C57 0.929(14) 2_556 ?
C52 C53 1.3900 . ?
C52 C57 1.3900 . ?
C52 C53 1.508(14) 2_556 ?
C52 C56 1.577(14) 2_556 ?
C52 C54 1.974(14) 2_556 ?
C52 C55 2.000(13) 2_556 ?
C53 C57 0.881(12) 2_556 ?
C53 C54 1.3900 . ?
C53 C52 1.508(12) 2_556 ?
C53 H53A 0.9601 . ?
C54 C55 1.3900 . ?
C54 C51 1.474(13) 2_556 ?
C54 C52 1.974(12) 2_556 ?
C54 H54A 0.9600 . ?
C55 C51 0.667(16) 2_556 ?
C55 C56 1.3900 . ?
C55 C52 2.000(13) 2_556 ?
C55 H55A 0.9599 . ?
C56 C51 1.084(14) 2_556 ?
C56 C57 1.3900 . ?
C56 C52 1.577(13) 2_556 ?
C56 H56A 0.9601 . ?
C57 C53 0.882(10) 2_556 ?
C57 C52 0.929(11) 2_556 ?
C57 C51 1.906(15) 2_556 ?
C57 H57A 0.9600 . ?

loop_
_geom_torsion_atom_site_label_1
_geom_torsion_atom_site_label_2
_geom_torsion_atom_site_label_3
_geom_torsion_atom_site_label_4
_geom_torsion
_geom_torsion_site_symmetry_1
_geom_torsion_site_symmetry_2
_geom_torsion_site_symmetry_3
_geom_torsion_site_symmetry_4
_geom_torsion_publ_flag
O2 Sm1 Sm2 O1 -145.34(17) . . . . ?
N5 Sm1 Sm2 O1 -84.01(17) . . . . ?
N2 Sm1 Sm2 O1 139.94(16) . . . . ?
N1 Sm1 Sm2 O1 82.42(14) . . . . ?
C2 Sm1 Sm2 O1 5.28(16) . . . . ?
Si2 Sm1 Sm2 O1 -47.13(13) . . . . ?
O2 Sm1 Sm2 N6 -80.29(18) . . . . ?
N5 Sm1 Sm2 N6 -18.96(17) . . . . ?
N2 Sm1 Sm2 N6 -155.02(16) . . . . ?
O1 Sm1 Sm2 N6 65.05(16) . . . . ?
N1 Sm1 Sm2 N6 147.47(14) . . . . ?
C2 Sm1 Sm2 N6 70.33(16) . . . . ?
Si2 Sm1 Sm2 N6 17.92(13) . . . . ?
O2 Sm1 Sm2 N4 135.90(18) . . . . ?
N5 Sm1 Sm2 N4 -162.77(17) . . . . ?
N2 Sm1 Sm2 N4 61.18(16) . . . . ?
O1 Sm1 Sm2 N4 -78.76(16) . . . . ?
N1 Sm1 Sm2 N4 3.66(14) . . . . ?
C2 Sm1 Sm2 N4 -73.47(16) . . . . ?
Si2 Sm1 Sm2 N4 -125.89(13) . . . . ?
N5 Sm1 Sm2 O2 61.33(18) . . . . ?
N2 Sm1 Sm2 O2 -74.72(18) . . . . ?
O1 Sm1 Sm2 O2 145.34(17) . . . . ?
N1 Sm1 Sm2 O2 -132.24(16) . . . . ?
C2 Sm1 Sm2 O2 150.63(17) . . . . ?
Si2 Sm1 Sm2 O2 98.21(15) . . . . ?
O2 Sm1 Sm2 N3 77.11(16) . . . . ?
N5 Sm1 Sm2 N3 138.44(14) . . . . ?
N2 Sm1 Sm2 N3 2.39(13) . . . . ?
O1 Sm1 Sm2 N3 -137.55(14) . . . . ?
N1 Sm1 Sm2 N3 -55.13(11) . . . . ?
C2 Sm1 Sm2 N3 -132.26(13) . . . . ?
Si2 Sm1 Sm2 N3 175.32(9) . . . . ?
O2 Sm1 Sm2 C21 3.05(19) . . . . ?
N5 Sm1 Sm2 C21 64.39(17) . . . . ?
N2 Sm1 Sm2 C21 -71.67(17) . . . . ?
O1 Sm1 Sm2 C21 148.40(17) . . . . ?
N1 Sm1 Sm2 C21 -129.18(15) . . . . ?
C2 Sm1 Sm2 C21 153.68(16) . . . . ?
Si2 Sm1 Sm2 C21 101.26(13) . . . . ?
O2 Sm1 Sm2 Si3 -42.69(15) . . . . ?
N5 Sm1 Sm2 Si3 18.64(13) . . . . ?
N2 Sm1 Sm2 Si3 -117.41(12) . . . . ?
O1 Sm1 Sm2 Si3 102.65(13) . . . . ?
N1 Sm1 Sm2 Si3 -174.93(10) . . . . ?
C2 Sm1 Sm2 Si3 107.94(12) . . . . ?
Si2 Sm1 Sm2 Si3 55.52(7) . . . . ?
O2 Sm1 Sm2 Si4 -98.97(14) . . . . ?
N5 Sm1 Sm2 Si4 -37.63(12) . . . . ?
N2 Sm1 Sm2 Si4 -173.69(11) . . . . ?
O1 Sm1 Sm2 Si4 46.38(12) . . . . ?
N1 Sm1 Sm2 Si4 128.79(9) . . . . ?
C2 Sm1 Sm2 Si4 51.66(11) . . . . ?
Si2 Sm1 Sm2 Si4 -0.76(6) . . . . ?
O2 Sm1 Si2 N5 -1.2(3) . . . . ?
N2 Sm1 Si2 N5 108.3(2) . . . . ?
O1 Sm1 Si2 N5 -95.8(2) . . . . ?
N1 Sm1 Si2 N5 171.5(2) . . . . ?
C2 Sm1 Si2 N5 -111.7(2) . . . . ?
Sm2 Sm1 Si2 N5 -65.8(2) . . . . ?
O2 Sm1 Si2 C43 -91.2(3) . . . . ?
N5 Sm1 Si2 C43 -89.9(3) . . . . ?
N2 Sm1 Si2 C43 18.4(2) . . . . ?
O1 Sm1 Si2 C43 174.3(2) . . . . ?
N1 Sm1 Si2 C43 81.6(2) . . . . ?
C2 Sm1 Si2 C43 158.4(2) . . . . ?
Sm2 Sm1 Si2 C43 -155.7(2) . . . . ?
O2 Sm1 Si2 C42 173.4(2) . . . . ?
N5 Sm1 Si2 C42 174.6(3) . . . . ?
N2 Sm1 Si2 C42 -77.0(2) . . . . ?
O1 Sm1 Si2 C42 78.81(19) . . . . ?
N1 Sm1 Si2 C42 -13.9(2) . . . . ?
C2 Sm1 Si2 C42 63.0(2) . . . . ?
Sm2 Sm1 Si2 C42 108.83(18) . . . . ?
O2 Sm1 Si2 C44 78.4(2) . . . . ?
N5 Sm1 Si2 C44 79.6(3) . . . . ?
N2 Sm1 Si2 C44 -172.0(2) . . . . ?
O1 Sm1 Si2 C44 -16.2(2) . . . . ?
N1 Sm1 Si2 C44 -108.9(2) . . . . ?
C2 Sm1 Si2 C44 -32.0(2) . . . . ?
Sm2 Sm1 Si2 C44 13.8(2) . . . . ?
O1 Sm2 Si3 N6 -1.2(2) . . . . ?
N4 Sm2 Si3 N6 112.4(2) . . . . ?
O2 Sm2 Si3 N6 -95.7(2) . . . . ?
N3 Sm2 Si3 N6 177.78(19) . . . . ?
C21 Sm2 Si3 N6 -108.8(2) . . . . ?
Si4 Sm2 Si3 N6 3.03(18) . . . . ?
Sm1 Sm2 Si3 N6 -68.71(19) . . . . ?
O1 Sm2 Si3 C45 171.72(19) . . . . ?
N6 Sm2 Si3 C45 172.9(2) . . . . ?
N4 Sm2 Si3 C45 -74.66(19) . . . . ?
O2 Sm2 Si3 C45 77.19(19) . . . . ?
N3 Sm2 Si3 C45 -9.31(18) . . . . ?
C21 Sm2 Si3 C45 64.12(19) . . . . ?
Si4 Sm2 Si3 C45 175.94(17) . . . . ?
Sm1 Sm2 Si3 C45 104.20(17) . . . . ?
O1 Sm2 Si3 C46 76.5(3) . . . . ?
N6 Sm2 Si3 C46 77.7(3) . . . . ?
N4 Sm2 Si3 C46 -169.8(2) . . . . ?
O2 Sm2 Si3 C46 -18.0(2) . . . . ?
N3 Sm2 Si3 C46 -104.5(2) . . . . ?
C21 Sm2 Si3 C46 -31.1(3) . . . . ?
Si4 Sm2 Si3 C46 80.7(2) . . . . ?
Sm1 Sm2 Si3 C46 9.0(3) . . . . ?
O1 Sm2 Si3 C47 -90.1(2) . . . . ?
N6 Sm2 Si3 C47 -88.9(3) . . . . ?
N4 Sm2 Si3 C47 23.6(2) . . . . ?
O2 Sm2 Si3 C47 175.4(2) . . . . ?
N3 Sm2 Si3 C47 88.9(2) . . . . ?
C21 Sm2 Si3 C47 162.3(2) . . . . ?
Si4 Sm2 Si3 C47 -85.85(19) . . . . ?
Sm1 Sm2 Si3 C47 -157.59(18) . . . . ?
O1 Sm2 Si4 N6 173.7(2) . . . . ?
N4 Sm2 Si4 N6 -75.7(2) . . . . ?
O2 Sm2 Si4 N6 107.7(2) . . . . ?
N3 Sm2 Si4 N6 -20.4(3) . . . . ?
C21 Sm2 Si4 N6 77.2(2) . . . . ?
Si3 Sm2 Si4 N6 -3.4(2) . . . . ?
Sm1 Sm2 Si4 N6 146.3(2) . . . . ?
O1 Sm2 Si4 C49 178.8(3) . . . . ?
N6 Sm2 Si4 C49 5.1(4) . . . . ?
N4 Sm2 Si4 C49 -70.6(3) . . . . ?
O2 Sm2 Si4 C49 112.7(3) . . . . ?
N3 Sm2 Si4 C49 -15.3(5) . . . . ?
C21 Sm2 Si4 C49 82.3(3) . . . . ?
Si3 Sm2 Si4 C49 1.7(3) . . . . ?
Sm1 Sm2 Si4 C49 151.4(3) . . . . ?
O1 Sm2 Si4 C48 50.46(18) . . . . ?
N6 Sm2 Si4 C48 -123.3(3) . . . . ?
N4 Sm2 Si4 C48 161.03(19) . . . . ?
O2 Sm2 Si4 C48 -15.62(18) . . . . ?
N3 Sm2 Si4 C48 -143.6(3) . . . . ?
C21 Sm2 Si4 C48 -46.11(19) . . . . ?
Si3 Sm2 Si4 C48 -126.71(17) . . . . ?
Sm1 Sm2 Si4 C48 23.03(17) . . . . ?
O1 Sm2 Si4 C50 -56.85(19) . . . . ?
N6 Sm2 Si4 C50 129.4(3) . . . . ?
N4 Sm2 Si4 C50 53.72(19) . . . . ?
O2 Sm2 Si4 C50 -122.93(19) . . . . ?
N3 Sm2 Si4 C50 109.0(3) . . . . ?
C21 Sm2 Si4 C50 -153.4(2) . . . . ?
Si3 Sm2 Si4 C50 125.98(18) . . . . ?
Sm1 Sm2 Si4 C50 -84.28(18) . . . . ?
N6 Sm2 O1 C2 74.4(8) . . . . ?
N4 Sm2 O1 C2 -28.0(9) . . . . ?
O2 Sm2 O1 C2 -170.6(9) . . . . ?
N3 Sm2 O1 C2 -103.9(8) . . . . ?
C21 Sm2 O1 C2 -178.6(8) . . . . ?
Si3 Sm2 O1 C2 75.0(8) . . . . ?
Si4 Sm2 O1 C2 71.6(8) . . . . ?
Sm1 Sm2 O1 C2 -150.3(9) . . . . ?
N6 Sm2 O1 Sm1 -135.32(12) . . . . ?
N4 Sm2 O1 Sm1 122.30(14) . . . . ?
O2 Sm2 O1 Sm1 -20.37(10) . . . . ?
N3 Sm2 O1 Sm1 46.33(14) . . . . ?
C21 Sm2 O1 Sm1 -28.30(16) . . . . ?
Si3 Sm2 O1 Sm1 -134.72(8) . . . . ?
Si4 Sm2 O1 Sm1 -138.12(10) . . . . ?
O2 Sm1 O1 C2 -167.7(3) . . . . ?
N5 Sm1 O1 C2 -68.4(3) . . . . ?
N2 Sm1 O1 C2 99.6(3) . . . . ?
N1 Sm1 O1 C2 78.3(2) . . . . ?
Si2 Sm1 O1 C2 -34.3(3) . . . . ?
Sm2 Sm1 O1 C2 170.1(3) . . . . ?
O2 Sm1 O1 Sm2 22.21(11) . . . . ?
N5 Sm1 O1 Sm2 121.48(13) . . . . ?
N2 Sm1 O1 Sm2 -70.5(2) . . . . ?
N1 Sm1 O1 Sm2 -91.78(13) . . . . ?
C2 Sm1 O1 Sm2 -170.1(3) . . . . ?
Si2 Sm1 O1 Sm2 155.63(7) . . . . ?
O2 Sm1 N1 C15 109.2(3) . . . . ?
N5 Sm1 N1 C15 -58.6(4) . . . . ?
N2 Sm1 N1 C15 7.0(3) . . . . ?
O1 Sm1 N1 C15 174.3(3) . . . . ?
C2 Sm1 N1 C15 -156.5(3) . . . . ?
Si2 Sm1 N1 C15 -65.6(3) . . . . ?
Sm2 Sm1 N1 C15 138.4(3) . . . . ?
O2 Sm1 N1 C9 -62.6(3) . . . . ?
N5 Sm1 N1 C9 129.6(3) . . . . ?
N2 Sm1 N1 C9 -164.8(4) . . . . ?
O1 Sm1 N1 C9 2.5(3) . . . . ?
C2 Sm1 N1 C9 31.7(3) . . . . ?
Si2 Sm1 N1 C9 122.6(3) . . . . ?
Sm2 Sm1 N1 C9 -33.4(3) . . . . ?
N5 Sm1 O2 C21 58.9(9) . . . . ?
N2 Sm1 O2 C21 -40.9(9) . . . . ?
O1 Sm1 O2 C21 175.3(9) . . . . ?
N1 Sm1 O2 C21 -113.5(9) . . . . ?
C2 Sm1 O2 C21 169.4(9) . . . . ?
Si2 Sm1 O2 C21 59.6(9) . . . . ?
Sm2 Sm1 O2 C21 -164.1(10) . . . . ?
N5 Sm1 O2 Sm2 -136.94(14) . . . . ?
N2 Sm1 O2 Sm2 123.18(13) . . . . ?
O1 Sm1 O2 Sm2 -20.53(10) . . . . ?
N1 Sm1 O2 Sm2 50.67(15) . . . . ?
C2 Sm1 O2 Sm2 -26.50(15) . . . . ?
Si2 Sm1 O2 Sm2 -136.30(8) . . . . ?
O1 Sm2 O2 C21 -163.3(3) . . . . ?
N6 Sm2 O2 C21 -61.3(3) . . . . ?
N4 Sm2 O2 C21 97.0(3) . . . . ?
N3 Sm2 O2 C21 77.5(3) . . . . ?
Si3 Sm2 O2 C21 -28.3(3) . . . . ?
Si4 Sm2 O2 C21 -88.7(3) . . . . ?
Sm1 Sm2 O2 C21 174.2(4) . . . . ?
O1 Sm2 O2 Sm1 22.44(11) . . . . ?
N6 Sm2 O2 Sm1 124.45(14) . . . . ?
N4 Sm2 O2 Sm1 -77.2(2) . . . . ?
N3 Sm2 O2 Sm1 -96.73(15) . . . . ?
C21 Sm2 O2 Sm1 -174.2(4) . . . . ?
Si3 Sm2 O2 Sm1 157.48(8) . . . . ?
Si4 Sm2 O2 Sm1 97.05(12) . . . . ?
C15 N1 C9 C10 -38.9(6) . . . . ?
Sm1 N1 C9 C10 132.4(4) . . . . ?
C15 N1 C9 C8 146.2(4) . . . . ?
Sm1 N1 C9 C8 -42.5(5) . . . . ?
C35 C34 N3 C28 167.8(4) . . . . ?
C35 C34 N3 Sm2 -3.6(6) . . . . ?
O1 Sm2 N3 C34 111.4(3) . . . . ?
N6 Sm2 N3 C34 -66.2(4) . . . . ?
N4 Sm2 N3 C34 6.0(3) . . . . ?
O2 Sm2 N3 C34 174.2(3) . . . . ?
C21 Sm2 N3 C34 -156.7(3) . . . . ?
Si3 Sm2 N3 C34 -67.8(3) . . . . ?
Si4 Sm2 N3 C34 -53.4(5) . . . . ?
Sm1 Sm2 N3 C34 138.9(3) . . . . ?
O1 Sm2 N3 C28 -58.5(4) . . . . ?
N6 Sm2 N3 C28 123.9(4) . . . . ?
N4 Sm2 N3 C28 -163.9(4) . . . . ?
O2 Sm2 N3 C28 4.3(4) . . . . ?
C21 Sm2 N3 C28 33.4(4) . . . . ?
Si3 Sm2 N3 C28 122.3(4) . . . . ?
Si4 Sm2 N3 C28 136.7(3) . . . . ?
Sm1 Sm2 N3 C28 -31.0(4) . . . . ?
O1 Sm2 N4 C38 78.4(4) . . . . ?
N6 Sm2 N4 C38 -34.2(4) . . . . ?
O2 Sm2 N4 C38 164.7(4) . . . . ?
N3 Sm2 N4 C38 -175.0(5) . . . . ?
C21 Sm2 N4 C38 -149.4(4) . . . . ?
Si3 Sm2 N4 C38 -60.5(4) . . . . ?
Si4 Sm2 N4 C38 -10.0(4) . . . . ?
Sm1 Sm2 N4 C38 120.1(4) . . . . ?
O1 Sm2 N4 C35 -114.6(3) . . . . ?
N6 Sm2 N4 C35 132.9(3) . . . . ?
O2 Sm2 N4 C35 -28.3(4) . . . . ?
N3 Sm2 N4 C35 -7.9(3) . . . . ?
C21 Sm2 N4 C35 17.7(4) . . . . ?
Si3 Sm2 N4 C35 106.5(3) . . . . ?
Si4 Sm2 N4 C35 157.1(3) . . . . ?
Sm1 Sm2 N4 C35 -72.8(3) . . . . ?
C5 C6 C1 C2 3.7(7) . . . . ?
C7 C6 C1 C2 -174.0(4) . . . . ?
C5 C6 C1 C8 -172.5(4) . . . . ?
C7 C6 C1 C8 9.8(7) . . . . ?
C9 N1 C15 C16 168.7(4) . . . . ?
Sm1 N1 C15 C16 -4.0(5) . . . . ?
C12 C13 C8 C9 0.4(7) . . . . ?
C14 C13 C8 C9 -177.6(4) . . . . ?
C12 C13 C8 C1 -176.4(4) . . . . ?
C14 C13 C8 C1 5.6(6) . . . . ?
C10 C9 C8 C13 -1.5(6) . . . . ?
N1 C9 C8 C13 173.5(4) . . . . ?
C10 C9 C8 C1 175.3(4) . . . . ?
N1 C9 C8 C1 -9.7(6) . . . . ?
C6 C1 C8 C13 76.3(6) . . . . ?
C2 C1 C8 C13 -99.9(5) . . . . ?
C6 C1 C8 C9 -100.5(5) . . . . ?
C2 C1 C8 C9 83.4(5) . . . . ?
C49 Si4 N6 Si3 -3.8(3) . . . . ?
C48 Si4 N6 Si3 -124.7(3) . . . . ?
C50 Si4 N6 Si3 117.9(3) . . . . ?
Sm2 Si4 N6 Si3 173.4(4) . . . . ?
C49 Si4 N6 Sm2 -177.2(2) . . . . ?
C48 Si4 N6 Sm2 61.9(3) . . . . ?
C50 Si4 N6 Sm2 -55.5(3) . . . . ?
C45 Si3 N6 Si4 179.1(3) . . . . ?
C46 Si3 N6 Si4 61.5(3) . . . . ?
C47 Si3 N6 Si4 -62.6(3) . . . . ?
Sm2 Si3 N6 Si4 -173.9(4) . . . . ?
C45 Si3 N6 Sm2 -7.0(2) . . . . ?
C46 Si3 N6 Sm2 -124.7(2) . . . . ?
C47 Si3 N6 Sm2 111.3(2) . . . . ?
O1 Sm2 N6 Si4 -6.6(2) . . . . ?
N4 Sm2 N6 Si4 107.5(2) . . . . ?
O2 Sm2 N6 Si4 -84.8(2) . . . . ?
N3 Sm2 N6 Si4 171.08(15) . . . . ?
C21 Sm2 N6 Si4 -110.1(2) . . . . ?
Si3 Sm2 N6 Si4 174.2(3) . . . . ?
Sm1 Sm2 N6 Si4 -44.1(2) . . . . ?
O1 Sm2 N6 Si3 179.16(15) . . . . ?
N4 Sm2 N6 Si3 -66.76(18) . . . . ?
O2 Sm2 N6 Si3 101.00(17) . . . . ?
N3 Sm2 N6 Si3 -3.2(3) . . . . ?
C21 Sm2 N6 Si3 75.62(19) . . . . ?
Si4 Sm2 N6 Si3 -174.2(3) . . . . ?
Sm1 Sm2 N6 Si3 141.64(11) . . . . ?
C43 Si2 N5 Si1 -68.3(4) . . . . ?
C42 Si2 N5 Si1 175.7(3) . . . . ?
C44 Si2 N5 Si1 57.6(4) . . . . ?
Sm1 Si2 N5 Si1 -179.2(4) . . . . ?
C43 Si2 N5 Sm1 110.9(3) . . . . ?
C42 Si2 N5 Sm1 -5.2(3) . . . . ?
C44 Si2 N5 Sm1 -123.3(2) . . . . ?
C40 Si1 N5 Si2 -118.5(3) . . . . ?
C41 Si1 N5 Si2 3.5(4) . . . . ?
C39 Si1 N5 Si2 123.6(3) . . . . ?
C40 Si1 N5 Sm1 62.4(3) . . . . ?
C41 Si1 N5 Sm1 -175.6(3) . . . . ?
C39 Si1 N5 Sm1 -55.5(3) . . . . ?
O2 Sm1 N5 Si2 179.10(18) . . . . ?
N2 Sm1 N5 Si2 -71.2(2) . . . . ?
O1 Sm1 N5 Si2 102.1(2) . . . . ?
N1 Sm1 N5 Si2 -13.1(3) . . . . ?
C2 Sm1 N5 Si2 74.2(2) . . . . ?
Sm2 Sm1 N5 Si2 143.94(14) . . . . ?
O2 Sm1 N5 Si1 -1.7(3) . . . . ?
N2 Sm1 N5 Si1 108.0(2) . . . . ?
O1 Sm1 N5 Si1 -78.7(2) . . . . ?
N1 Sm1 N5 Si1 166.14(19) . . . . ?
C2 Sm1 N5 Si1 -106.6(2) . . . . ?
Si2 Sm1 N5 Si1 179.2(4) . . . . ?
Sm2 Sm1 N5 Si1 -36.9(3) . . . . ?
C8 C13 C12 C11 1.6(7) . . . . ?
C14 C13 C12 C11 179.6(4) . . . . ?
C5 C4 C3 C2 3.8(7) . . . . ?
N1 C9 C10 C11 -174.3(4) . . . . ?
C8 C9 C10 C11 0.6(7) . . . . ?
C35 N4 C38 C37 -1.5(5) . . . . ?
Sm2 N4 C38 C37 166.4(3) . . . . ?
O2 Sm1 N2 C19 80.5(4) . . . . ?
N5 Sm1 N2 C19 -29.1(4) . . . . ?
O1 Sm1 N2 C19 161.3(4) . . . . ?
N1 Sm1 N2 C19 -176.1(5) . . . . ?
C2 Sm1 N2 C19 -150.8(4) . . . . ?
Si2 Sm1 N2 C19 -56.8(4) . . . . ?
Sm2 Sm1 N2 C19 119.8(4) . . . . ?
O2 Sm1 N2 C16 -112.8(3) . . . . ?
N5 Sm1 N2 C16 137.6(3) . . . . ?
O1 Sm1 N2 C16 -32.1(4) . . . . ?
N1 Sm1 N2 C16 -9.5(3) . . . . ?
C2 Sm1 N2 C16 15.9(4) . . . . ?
Si2 Sm1 N2 C16 109.9(3) . . . . ?
Sm2 Sm1 N2 C16 -73.5(3) . . . . ?
C34 N3 C28 C29 -41.5(6) . . . . ?
Sm2 N3 C28 C29 128.0(4) . . . . ?
C34 N3 C28 C27 142.9(4) . . . . ?
Sm2 N3 C28 C27 -47.6(5) . . . . ?
Sm1 O2 C21 C20 70.8(10) . . . . ?
Sm2 O2 C21 C20 -93.9(4) . . . . ?
Sm1 O2 C21 C22 -112.9(9) . . . . ?
Sm2 O2 C21 C22 82.4(4) . . . . ?
Sm1 O2 C21 Sm2 164.7(9) . . . . ?
C25 C20 C21 O2 174.3(4) . . . . ?
C27 C20 C21 O2 -8.0(7) . . . . ?
C25 C20 C21 C22 -2.0(7) . . . . ?
C27 C20 C21 C22 175.8(5) . . . . ?
C25 C20 C21 Sm2 112.1(4) . . . . ?
C27 C20 C21 Sm2 -70.1(5) . . . . ?
C23 C22 C21 O2 -176.3(4) . . . . ?
C23 C22 C21 C20 0.1(7) . . . . ?
C23 C22 C21 Sm2 -118.9(4) . . . . ?
O1 Sm2 C21 O2 15.9(3) . . . . ?
N6 Sm2 C21 O2 128.0(3) . . . . ?
N4 Sm2 C21 O2 -120.0(3) . . . . ?
N3 Sm2 C21 O2 -94.8(3) . . . . ?
Si3 Sm2 C21 O2 155.8(3) . . . . ?
Si4 Sm2 C21 O2 103.0(3) . . . . ?
Sm1 Sm2 C21 O2 -3.7(2) . . . . ?
O1 Sm2 C21 C20 130.7(4) . . . . ?
N6 Sm2 C21 C20 -117.2(4) . . . . ?
N4 Sm2 C21 C20 -5.1(5) . . . . ?
O2 Sm2 C21 C20 114.8(5) . . . . ?
N3 Sm2 C21 C20 20.0(4) . . . . ?
Si3 Sm2 C21 C20 -89.4(4) . . . . ?
Si4 Sm2 C21 C20 -142.2(4) . . . . ?
Sm1 Sm2 C21 C20 111.1(4) . . . . ?
O1 Sm2 C21 C22 -102.6(3) . . . . ?
N6 Sm2 C21 C22 9.5(3) . . . . ?
N4 Sm2 C21 C22 121.5(3) . . . . ?
O2 Sm2 C21 C22 -118.5(5) . . . . ?
N3 Sm2 C21 C22 146.7(3) . . . . ?
Si3 Sm2 C21 C22 37.3(3) . . . . ?
Si4 Sm2 C21 C22 -15.5(3) . . . . ?
Sm1 Sm2 C21 C22 -122.2(3) . . . . ?
Sm2 O1 C2 C3 -125.7(7) . . . . ?
Sm1 O1 C2 C3 82.9(4) . . . . ?
Sm2 O1 C2 C1 61.0(10) . . . . ?
Sm1 O1 C2 C1 -90.4(4) . . . . ?
Sm2 O1 C2 Sm1 151.4(8) . . . . ?
C4 C3 C2 O1 -174.8(4) . . . . ?
C4 C3 C2 C1 -1.6(7) . . . . ?
C4 C3 C2 Sm1 -115.4(4) . . . . ?
C6 C1 C2 O1 171.1(4) . . . . ?
C8 C1 C2 O1 -12.6(6) . . . . ?
C6 C1 C2 C3 -2.1(7) . . . . ?
C8 C1 C2 C3 174.1(4) . . . . ?
C6 C1 C2 Sm1 109.2(4) . . . . ?
C8 C1 C2 Sm1 -74.6(4) . . . . ?
O2 Sm1 C2 O1 11.7(3) . . . . ?
N5 Sm1 C2 O1 122.9(2) . . . . ?
N2 Sm1 C2 O1 -119.5(2) . . . . ?
N1 Sm1 C2 O1 -95.1(2) . . . . ?
Si2 Sm1 C2 O1 151.1(2) . . . . ?
Sm2 Sm1 C2 O1 -6.37(19) . . . . ?
O2 Sm1 C2 C3 -107.9(3) . . . . ?
N5 Sm1 C2 C3 3.2(3) . . . . ?
N2 Sm1 C2 C3 120.9(3) . . . . ?
O1 Sm1 C2 C3 -119.7(4) . . . . ?
N1 Sm1 C2 C3 145.2(3) . . . . ?
Si2 Sm1 C2 C3 31.5(3) . . . . ?
Sm2 Sm1 C2 C3 -126.0(3) . . . . ?
O2 Sm1 C2 C1 126.5(3) . . . . ?
N5 Sm1 C2 C1 -122.4(3) . . . . ?
N2 Sm1 C2 C1 -4.8(4) . . . . ?
O1 Sm1 C2 C1 114.7(4) . . . . ?
N1 Sm1 C2 C1 19.6(3) . . . . ?
Si2 Sm1 C2 C1 -94.1(3) . . . . ?
Sm2 Sm1 C2 C1 108.3(3) . . . . ?
C27 C28 C29 C30 -0.3(7) . . . . ?
N3 C28 C29 C30 -175.9(4) . . . . ?
C3 C4 C5 C6 -2.2(8) . . . . ?
C1 C6 C5 C4 -1.5(7) . . . . ?
C7 C6 C5 C4 176.2(4) . . . . ?
C38 N4 C35 C36 1.5(5) . . . . ?
Sm2 N4 C35 C36 -169.7(3) . . . . ?
C38 N4 C35 C34 -179.1(4) . . . . ?
Sm2 N4 C35 C34 9.7(6) . . . . ?
C37 C36 C35 N4 -0.9(6) . . . . ?
C37 C36 C35 C34 179.7(5) . . . . ?
N3 C34 C35 N4 -4.0(7) . . . . ?
N3 C34 C35 C36 175.3(5) . . . . ?
C13 C12 C11 C10 -2.6(7) . . . . ?
C9 C10 C11 C12 1.4(7) . . . . ?
C28 C29 C30 C31 1.6(7) . . . . ?
C19 N2 C16 C17 -0.1(5) . . . . ?
Sm1 N2 C16 C17 -170.9(3) . . . . ?
C19 N2 C16 C15 -177.4(4) . . . . ?
Sm1 N2 C16 C15 11.9(5) . . . . ?
C18 C17 C16 N2 0.2(5) . . . . ?
C18 C17 C16 C15 177.1(4) . . . . ?
N1 C15 C16 N2 -5.0(6) . . . . ?
N1 C15 C16 C17 178.4(4) . . . . ?
C35 C36 C37 C38 0.0(6) . . . . ?
N4 C38 C37 C36 0.9(6) . . . . ?
C16 C17 C18 C19 -0.2(5) . . . . ?
C29 C30 C31 C32 -1.4(7) . . . . ?
C27 C32 C31 C30 -0.1(7) . . . . ?
C33 C32 C31 C30 178.3(4) . . . . ?
C25 C24 C23 C22 -1.7(8) . . . . ?
C21 C22 C23 C24 1.8(8) . . . . ?
C23 C24 C25 C20 -0.3(8) . . . . ?
C23 C24 C25 C26 176.3(4) . . . . ?
C21 C20 C25 C24 2.2(7) . . . . ?
C27 C20 C25 C24 -175.5(5) . . . . ?
C21 C20 C25 C26 -174.4(4) . . . . ?
C27 C20 C25 C26 7.9(7) . . . . ?
C16 N2 C19 C18 -0.1(5) . . . . ?
Sm1 N2 C19 C18 167.5(3) . . . . ?
C17 C18 C19 N2 0.2(6) . . . . ?
C29 C28 C27 C32 -1.2(7) . . . . ?
N3 C28 C27 C32 174.4(4) . . . . ?
C29 C28 C27 C20 -179.8(5) . . . . ?
N3 C28 C27 C20 -4.3(7) . . . . ?
C31 C32 C27 C28 1.4(7) . . . . ?
C33 C32 C27 C28 -176.9(4) . . . . ?
C31 C32 C27 C20 -179.9(5) . . . . ?
C33 C32 C27 C20 1.7(7) . . . . ?
C21 C20 C27 C28 73.7(7) . . . . ?
C25 C20 C27 C28 -108.6(5) . . . . ?
C21 C20 C27 C32 -105.0(5) . . . . ?
C25 C20 C27 C32 72.7(7) . . . . ?
C55 C51 C52 C52 66(3) 2_556 . . 2_556 ?
C56 C51 C52 C52 157.8(12) 2_556 . . 2_556 ?
C54 C51 C52 C52 11.1(11) 2_556 . . 2_556 ?
C57 C51 C52 C52 169.4(12) 2_556 . . 2_556 ?
C55 C51 C52 C57 -104(2) 2_556 . . 2_556 ?
C56 C51 C52 C57 -11.5(4) 2_556 . . 2_556 ?
C54 C51 C52 C57 -158.3(3) 2_556 . . 2_556 ?
C55 C51 C52 C53 -140(2) 2_556 . . . ?
C56 C51 C52 C53 -47.6(7) 2_556 . . . ?
C54 C51 C52 C53 165.58(11) 2_556 . . . ?
C57 C51 C52 C53 -36.1(4) 2_556 . . . ?
C55 C51 C52 C57 40(2) 2_556 . . . ?
C56 C51 C52 C57 132.4(7) 2_556 . . . ?
C54 C51 C52 C57 -14.41(15) 2_556 . . . ?
C57 C51 C52 C57 143.9(4) 2_556 . . . ?
C55 C51 C52 C53 64(2) 2_556 . . 2_556 ?
C56 C51 C52 C53 155.7(7) 2_556 . . 2_556 ?
C54 C51 C52 C53 8.91(16) 2_556 . . 2_556 ?
C57 C51 C52 C53 167.2(4) 2_556 . . 2_556 ?
C55 C51 C52 C56 -92.2(17) 2_556 . . 2_556 ?
C54 C51 C52 C56 -146.8(7) 2_556 . . 2_556 ?
C57 C51 C52 C56 11.5(4) 2_556 . . 2_556 ?
C55 C51 C52 C54 55(2) 2_556 . . 2_556 ?
C56 C51 C52 C54 146.8(7) 2_556 . . 2_556 ?
C57 C51 C52 C54 158.3(3) 2_556 . . 2_556 ?
C56 C51 C52 C55 92.2(17) 2_556 . . 2_556 ?
C54 C51 C52 C55 -55(2) 2_556 . . 2_556 ?
C57 C51 C52 C55 104(2) 2_556 . . 2_556 ?
C52 C52 C53 C57 -122.1(11) 2_556 . . 2_556 ?
C57 C52 C53 C57 -112.3(11) . . . 2_556 ?
C51 C52 C53 C57 67.7(11) . . . 2_556 ?
C53 C52 C53 C57 -150.7(15) 2_556 . . 2_556 ?
C56 C52 C53 C57 38.5(10) 2_556 . . 2_556 ?
C54 C52 C53 C57 110(3) 2_556 . . 2_556 ?
C55 C52 C53 C57 55.5(11) 2_556 . . 2_556 ?
C52 C52 C53 C54 -9.8(3) 2_556 . . . ?
C57 C52 C53 C54 112.3(11) 2_556 . . . ?
C57 C52 C53 C54 0.0 . . . . ?
C51 C52 C53 C54 -179.99(9) . . . . ?
C53 C52 C53 C54 -38.4(5) 2_556 . . . ?
C56 C52 C53 C54 150.83(19) 2_556 . . . ?
C54 C52 C53 C54 -138(2) 2_556 . . . ?
C55 C52 C53 C54 167.79(14) 2_556 . . . ?
C57 C52 C53 C52 122.1(11) 2_556 . . 2_556 ?
C57 C52 C53 C52 9.8(3) . . . 2_556 ?
C51 C52 C53 C52 -170.2(3) . . . 2_556 ?
C53 C52 C53 C52 -28.6(6) 2_556 . . 2_556 ?
C56 C52 C53 C52 160.6(4) 2_556 . . 2_556 ?
C54 C52 C53 C52 -128(2) 2_556 . . 2_556 ?
C55 C52 C53 C52 177.6(4) 2_556 . . 2_556 ?
C57 C53 C54 C55 49.1(10) 2_556 . . . ?
C52 C53 C54 C55 0.0 . . . . ?
C52 C53 C54 C55 -5.57(19) 2_556 . . . ?
C57 C53 C54 C51 64.3(12) 2_556 . . 2_556 ?
C52 C53 C54 C51 15.2(7) . . . 2_556 ?
C52 C53 C54 C51 9.6(6) 2_556 . . 2_556 ?
C57 C53 C54 C52 54.7(9) 2_556 . . 2_556 ?
C52 C53 C54 C52 5.57(19) . . . 2_556 ?
C53 C54 C55 C51 35.2(15) . . . 2_556 ?
C52 C54 C55 C51 30.7(14) 2_556 . . 2_556 ?
C53 C54 C55 C56 0.0 . . . . ?
C51 C54 C55 C56 -35.2(15) 2_556 . . . ?
C52 C54 C55 C56 -4.50(17) 2_556 . . . ?
C53 C54 C55 C52 4.50(17) . . . 2_556 ?
C51 C54 C55 C52 -30.7(14) 2_556 . . 2_556 ?
C54 C55 C56 C51 48.8(19) . . . 2_556 ?
C52 C55 C56 C51 43.5(17) 2_556 . . 2_556 ?
C51 C55 C56 C57 -48.8(19) 2_556 . . . ?
C54 C55 C56 C57 0.0 . . . . ?
C52 C55 C56 C57 -5.3(2) 2_556 . . . ?
C51 C55 C56 C52 -43.5(17) 2_556 . . 2_556 ?
C54 C55 C56 C52 5.3(2) . . . 2_556 ?
C51 C56 C57 C53 85.7(12) 2_556 . . 2_556 ?
C55 C56 C57 C53 106.7(11) . . . 2_556 ?
C52 C56 C57 C53 97.6(8) 2_556 . . 2_556 ?
C51 C56 C57 C52 -11.9(7) 2_556 . . 2_556 ?
C55 C56 C57 C52 9.1(4) . . . 2_556 ?
C51 C56 C57 C52 -21.0(9) 2_556 . . . ?
C55 C56 C57 C52 0.0 . . . . ?
C52 C56 C57 C52 -9.1(4) 2_556 . . . ?
C55 C56 C57 C51 21.0(9) . . . 2_556 ?
C52 C56 C57 C51 11.9(7) 2_556 . . 2_556 ?
C52 C52 C57 C53 -121.7(9) 2_556 . . 2_556 ?
C57 C52 C57 C53 177.5(13) 2_556 . . 2_556 ?
C53 C52 C57 C53 -136.5(7) . . . 2_556 ?
C51 C52 C57 C53 43.4(7) . . . 2_556 ?
C56 C52 C57 C53 91.3(11) 2_556 . . 2_556 ?
C54 C52 C57 C53 32.3(5) 2_556 . . 2_556 ?
C55 C52 C57 C53 53.1(6) 2_556 . . 2_556 ?
C57 C52 C57 C52 -60.8(13) 2_556 . . 2_556 ?
C53 C52 C57 C52 -14.8(6) . . . 2_556 ?
C51 C52 C57 C52 165.2(6) . . . 2_556 ?
C53 C52 C57 C52 121.7(9) 2_556 . . 2_556 ?
C56 C52 C57 C52 -147.0(14) 2_556 . . 2_556 ?
C54 C52 C57 C52 154.0(7) 2_556 . . 2_556 ?
C55 C52 C57 C52 174.8(8) 2_556 . . 2_556 ?
C52 C52 C57 C56 14.8(6) 2_556 . . . ?
C57 C52 C57 C56 -46.0(9) 2_556 . . . ?
C53 C52 C57 C56 0.0 . . . . ?
C51 C52 C57 C56 179.99(9) . . . . ?
C53 C52 C57 C56 136.5(7) 2_556 . . . ?
C56 C52 C57 C56 -132.2(10) 2_556 . . . ?
C54 C52 C57 C56 168.8(2) 2_556 . . . ?
C55 C52 C57 C56 -170.4(3) 2_556 . . . ?
C52 C52 C57 C51 3.2(5) 2_556 . . 2_556 ?
C57 C52 C57 C51 -57.5(10) 2_556 . . 2_556 ?
C53 C52 C57 C51 -11.6(5) . . . 2_556 ?
C51 C52 C57 C51 168.4(6) . . . 2_556 ?
C53 C52 C57 C51 125.0(8) 2_556 . . 2_556 ?
C56 C52 C57 C51 -143.8(11) 2_556 . . 2_556 ?
C54 C52 C57 C51 157.2(6) 2_556 . . 2_556 ?
C55 C52 C57 C51 178.0(6) 2_556 . . 2_556 ?
